data_7201554
loop_
_publ_author_name
'Chopra, Deepak'
'Guru Row, T. N.'

_publ_section_title
;
 Evaluation of the interchangeability of C--H and C--F groups: insights
 from crystal packing in a series of isomeric fluorinated benzanilides
;
_journal_issue 1
_journal_name_full CrystEngComm
_journal_page_first 54
_journal_paper_doi 10.1039/b709938j
_journal_volume 10
_journal_year 2008
_chemical_formula_moiety 'C13 H9 F2 N O'
_chemical_formula_sum 'C13 H9 F2 N O'
_chemical_formula_weight 233.21
_chemical_name_systematic
;
?
;
_space_group_IT_number 14
_symmetry_cell_setting monoclinic
_symmetry_space_group_name_Hall '-P 2ybc'
_symmetry_space_group_name_H-M 'P 1 21/c 1'
_atom_sites_solution_hydrogens geom
_atom_sites_solution_primary direct
_atom_sites_solution_secondary difmap
_cell_angle_alpha 90
_cell_angle_beta 90.232(2)
_cell_angle_gamma 90
_cell_formula_units_Z 4
_cell_length_a 12.2353(16)
_cell_length_b 10.8787(14)
_cell_length_c 7.8648(10)
_cell_measurement_reflns_used 555
_cell_measurement_temperature 290(2)
_cell_measurement_theta_max 25.4
_cell_measurement_theta_min 1.2
_cell_volume 1046.8(2)
_computing_cell_refinement SMART
_computing_data_collection 'SMART (Bruker, 1998)'
_computing_data_reduction 'SAINT (Bruker, 1998)'
_computing_molecular_graphics 'Ortep-3 for Windows (Farrugia, 1997) and CAMERON (Watkin et al., 1993)'
_computing_publication_material 'PLATON (Spek, 2003)'
_computing_structure_refinement 'SHELXL-97 (Sheldrick, 1997)'
_computing_structure_solution 'SIR92 (Altomare et al., 1993)'
_diffrn_ambient_temperature 290(2)
_diffrn_measured_fraction_theta_full 0.977
_diffrn_measured_fraction_theta_max 0.960
_diffrn_measurement_device_type 'Bruker SMART APEX CCD area detector'
_diffrn_measurement_method '\f and \w scans'
_diffrn_radiation_monochromator graphite
_diffrn_radiation_source 'fine-focus sealed tube'
_diffrn_radiation_type MoK\a
_diffrn_radiation_wavelength 0.71073
_diffrn_reflns_av_R_equivalents 0.0266
_diffrn_reflns_av_sigmaI/netI 0.0253
_diffrn_reflns_limit_h_max 15
_diffrn_reflns_limit_h_min -15
_diffrn_reflns_limit_k_max 13
_diffrn_reflns_limit_k_min -12
_diffrn_reflns_limit_l_max 9
_diffrn_reflns_limit_l_min -9
_diffrn_reflns_number 7786
_diffrn_reflns_reduction_process
;
?
;
_diffrn_reflns_theta_full 25.00
_diffrn_reflns_theta_max 26.36
_diffrn_reflns_theta_min 1.66
_exptl_absorpt_coefficient_mu 0.119
_exptl_absorpt_correction_T_max 0.9941
_exptl_absorpt_correction_T_min 0.9381
_exptl_absorpt_correction_type multi-scan
_exptl_absorpt_process_details '(SADABS; Sheldrick, 1996)'
_exptl_crystal_colour colorless
_exptl_crystal_density_diffrn 1.480
_exptl_crystal_density_method 'Not Measured'
_exptl_crystal_description ' plates '
_exptl_crystal_F_000 480
_exptl_crystal_size_max 0.45
_exptl_crystal_size_mid 0.43
_exptl_crystal_size_min 0.05
_refine_diff_density_max 0.185
_refine_diff_density_min -0.225
_refine_diff_density_rms 0.034
_refine_ls_extinction_method none
_refine_ls_goodness_of_fit_ref 1.149
_refine_ls_hydrogen_treatment mixed
_refine_ls_matrix_type full
_refine_ls_number_parameters 190
_refine_ls_number_reflns 2051
_refine_ls_number_restraints 0
_refine_ls_restrained_S_all 1.149
_refine_ls_R_factor_all 0.0685
_refine_ls_R_factor_gt 0.0499
_refine_ls_shift/su_max 0.000
_refine_ls_shift/su_mean 0.000
_refine_ls_structure_factor_coef Fsqd
_refine_ls_weighting_details 'calc w=1/[\s^2^(Fo^2^)+(0.0369P)^2^+0.2256P] where P=(Fo^2^+2Fc^2^)/3'
_refine_ls_weighting_scheme calc
_refine_ls_wR_factor_gt 0.0933
_refine_ls_wR_factor_ref 0.1002
_reflns_number_gt 1670
_reflns_number_total 2051
_reflns_threshold_expression >2sigma(I)
_cod_data_source_file b709938j.txt
_cod_data_source_block dc2_3
_cod_depositor_comments
;
The following automatic conversions were performed:
'_symmetry_cell_setting' value 'Monoclinic' changed to 'monoclinic'
according to '/home/saulius/struct/CIF-dictionaries/cif_core.dic'
dictionary named 'cif_core.dic' version 2.4.1 from 2010-06-29.

Automatic conversion script
Id: cif_fix_enum 1527 2010-12-29 10:47:43Z saulius 
;
_cod_original_sg_symbol_H-M 'P 21/c'
_cod_database_code 7201554

loop_
_symmetry_equiv_pos_as_xyz
x,y,z
-x,1/2+y,1/2-z
-x,-y,-z
x,1/2-y,1/2+z

loop_
_atom_site_label
_atom_site_type_symbol
_atom_site_fract_x
_atom_site_fract_y
_atom_site_fract_z
_atom_site_U_iso_or_equiv
_atom_site_adp_type
_atom_site_occupancy
_atom_site_symmetry_multiplicity
_atom_site_calc_flag
_atom_site_refinement_flags
_atom_site_disorder_assembly
_atom_site_disorder_group
F2 F 0.89773(8) 1.06031(11) 0.22360(17) 0.0623(4) Uani 1 1 d . . .
N1 N 0.54829(12) 0.86011(16) 0.2261(2) 0.0375(4) Uani 1 1 d . . .
F1 F 0.05271(9) 0.82266(13) 0.44500(18) 0.0686(4) Uani 1 1 d . . .
O1 O 0.50136(10) 1.06169(12) 0.24338(19) 0.0531(4) Uani 1 1 d . . .
C12 C 0.70257(15) 0.77422(18) 0.0820(2) 0.0387(4) Uani 1 1 d . . .
C7 C 0.65912(13) 0.86951(16) 0.1757(2) 0.0332(4) Uani 1 1 d . . .
C13 C 0.47692(13) 0.95327(17) 0.2567(2) 0.0351(4) Uani 1 1 d . . .
C4 C 0.15578(15) 0.85305(18) 0.4000(3) 0.0437(5) Uani 1 1 d . . .
C2 C 0.27763(14) 0.98829(17) 0.2634(3) 0.0374(4) Uani 1 1 d . . .
C8 C 0.72471(15) 0.96796(18) 0.2242(3) 0.0388(5) Uani 1 1 d . . .
C5 C 0.23969(16) 0.77595(19) 0.4473(3) 0.0447(5) Uani 1 1 d . . .
C1 C 0.36478(13) 0.91309(16) 0.3077(2) 0.0324(4) Uani 1 1 d . . .
C6 C 0.34471(15) 0.80633(17) 0.3990(2) 0.0390(5) Uani 1 1 d . . .
C3 C 0.17192(15) 0.95854(19) 0.3094(3) 0.0435(5) Uani 1 1 d . . .
C10 C 0.87837(15) 0.87149(18) 0.0845(3) 0.0426(5) Uani 1 1 d . . .
C11 C 0.81142(16) 0.77512(19) 0.0373(3) 0.0440(5) Uani 1 1 d . . .
C9 C 0.83282(14) 0.96506(17) 0.1761(3) 0.0400(5) Uani 1 1 d . . .
H2 H 0.2894(13) 1.0611(17) 0.205(2) 0.031(5) Uiso 1 1 d . . .
H8 H 0.6999(14) 1.0303(17) 0.286(2) 0.036(5) Uiso 1 1 d . . .
H10 H 0.9521(16) 0.8751(17) 0.059(2) 0.042(5) Uiso 1 1 d . . .
H6 H 0.4050(14) 0.7538(17) 0.432(2) 0.036(5) Uiso 1 1 d . . .
H11 H 0.8410(16) 0.7112(18) -0.028(2) 0.046(5) Uiso 1 1 d . . .
H12 H 0.6547(15) 0.7060(18) 0.049(2) 0.043(5) Uiso 1 1 d . . .
H3 H 0.1115(16) 1.0102(18) 0.280(2) 0.045(5) Uiso 1 1 d . . .
H5 H 0.2276(16) 0.704(2) 0.513(3) 0.053(6) Uiso 1 1 d . . .
H1N H 0.5256(16) 0.789(2) 0.229(2) 0.043(6) Uiso 1 1 d . . .

loop_
_atom_site_aniso_label
_atom_site_aniso_U_11
_atom_site_aniso_U_22
_atom_site_aniso_U_33
_atom_site_aniso_U_23
_atom_site_aniso_U_13
_atom_site_aniso_U_12
F2 0.0341(6) 0.0541(8) 0.0987(11) -0.0133(7) 0.0036(6) -0.0103(5)
N1 0.0288(8) 0.0325(9) 0.0512(10) -0.0004(7) 0.0055(7) -0.0025(7)
F1 0.0352(7) 0.0776(9) 0.0931(10) 0.0033(8) 0.0168(6) -0.0159(6)
O1 0.0323(7) 0.0319(7) 0.0950(12) 0.0064(7) 0.0096(7) -0.0027(6)
C12 0.0379(10) 0.0349(10) 0.0434(11) -0.0009(8) 0.0014(8) 0.0013(8)
C7 0.0280(9) 0.0346(9) 0.0370(10) 0.0058(8) 0.0028(7) 0.0011(7)
C13 0.0284(9) 0.0363(10) 0.0406(11) 0.0014(8) -0.0008(7) -0.0011(7)
C4 0.0302(10) 0.0505(12) 0.0504(12) -0.0082(10) 0.0089(8) -0.0112(9)
C2 0.0330(10) 0.0322(10) 0.0471(12) 0.0020(9) 0.0017(8) -0.0014(8)
C8 0.0336(10) 0.0357(10) 0.0473(12) -0.0054(9) 0.0049(8) 0.0035(8)
C5 0.0440(11) 0.0399(11) 0.0502(13) 0.0056(10) 0.0074(9) -0.0082(9)
C1 0.0290(9) 0.0328(9) 0.0355(10) -0.0040(8) 0.0015(7) -0.0011(7)
C6 0.0351(10) 0.0356(10) 0.0464(12) 0.0010(9) 0.0014(8) 0.0023(8)
C3 0.0291(10) 0.0464(12) 0.0549(13) -0.0025(10) -0.0002(8) 0.0036(9)
C10 0.0272(9) 0.0480(12) 0.0525(12) 0.0059(10) 0.0081(8) 0.0038(8)
C11 0.0406(11) 0.0442(11) 0.0473(12) -0.0034(10) 0.0091(9) 0.0093(9)
C9 0.0275(9) 0.0392(11) 0.0532(12) 0.0026(9) 0.0002(8) -0.0045(8)

loop_
_atom_type_symbol
_atom_type_description
_atom_type_scat_dispersion_real
_atom_type_scat_dispersion_imag
_atom_type_scat_source
O O 0.0106 0.0060 'International Tables Vol C Tables 4.2.6.8 and 6.1.1.4'
N N 0.0061 0.0033 'International Tables Vol C Tables 4.2.6.8 and 6.1.1.4'
F F 0.0171 0.0103 'International Tables Vol C Tables 4.2.6.8 and 6.1.1.4'
H H 0.0000 0.0000 'International Tables Vol C Tables 4.2.6.8 and 6.1.1.4'
C C 0.0033 0.0016 'International Tables Vol C Tables 4.2.6.8 and 6.1.1.4'

loop_
_geom_angle_atom_site_label_1
_geom_angle_atom_site_label_2
_geom_angle_atom_site_label_3
_geom_angle
_geom_angle_site_symmetry_1
_geom_angle_site_symmetry_3
_geom_angle_publ_flag
C13 N1 C7 127.68(17) . . ?
C13 N1 H1N 118.8(14) . . ?
C7 N1 H1N 113.4(14) . . ?
C11 C12 C7 120.36(18) . . ?
C11 C12 H12 121.0(11) . . ?
C7 C12 H12 118.6(11) . . ?
C12 C7 C8 120.13(16) . . ?
C12 C7 N1 117.78(16) . . ?
C8 C7 N1 122.02(16) . . ?
O1 C13 N1 123.15(16) . . ?
O1 C13 C1 122.02(16) . . ?
N1 C13 C1 114.83(16) . . ?
F1 C4 C3 118.62(18) . . ?
F1 C4 C5 118.41(18) . . ?
C3 C4 C5 122.97(17) . . ?
C3 C2 C1 121.01(18) . . ?
C3 C2 H2 118.5(10) . . ?
C1 C2 H2 120.5(10) . . ?
C9 C8 C7 117.43(17) . . ?
C9 C8 H8 119.9(11) . . ?
C7 C8 H8 122.7(11) . . ?
C4 C5 C6 118.27(19) . . ?
C4 C5 H5 122.1(13) . . ?
C6 C5 H5 119.6(13) . . ?
C2 C1 C6 119.07(16) . . ?
C2 C1 C13 117.73(16) . . ?
C6 C1 C13 123.19(16) . . ?
C5 C6 C1 120.61(18) . . ?
C5 C6 H6 119.6(11) . . ?
C1 C6 H6 119.7(11) . . ?
C4 C3 C2 118.07(18) . . ?
C4 C3 H3 120.5(11) . . ?
C2 C3 H3 121.4(11) . . ?
C9 C10 C11 117.67(17) . . ?
C9 C10 H10 118.9(12) . . ?
C11 C10 H10 123.5(12) . . ?
C12 C11 C10 120.65(18) . . ?
C12 C11 H11 120.6(12) . . ?
C10 C11 H11 118.7(12) . . ?
F2 C9 C10 118.32(15) . . ?
F2 C9 C8 117.92(17) . . ?
C10 C9 C8 123.76(18) . . ?

loop_
_geom_bond_atom_site_label_1
_geom_bond_atom_site_label_2
_geom_bond_distance
_geom_bond_site_symmetry_2
_geom_bond_publ_flag
F2 C9 1.357(2) . ?
N1 C13 1.360(2) . ?
N1 C7 1.418(2) . ?
N1 H1N 0.83(2) . ?
F1 C4 1.352(2) . ?
O1 C13 1.221(2) . ?
C12 C11 1.379(3) . ?
C12 C7 1.380(2) . ?
C12 H12 0.98(2) . ?
C7 C8 1.391(2) . ?
C13 C1 1.496(2) . ?
C4 C3 1.365(3) . ?
C4 C5 1.376(3) . ?
C2 C3 1.383(3) . ?
C2 C1 1.387(2) . ?
C2 H2 0.926(18) . ?
C8 C9 1.378(2) . ?
C8 H8 0.891(19) . ?
C5 C6 1.381(3) . ?
C5 H5 0.95(2) . ?
C1 C6 1.388(2) . ?
C6 H6 0.968(18) . ?
C3 H3 0.96(2) . ?
C10 C9 1.367(3) . ?
C10 C11 1.380(3) . ?
C10 H10 0.926(19) . ?
C11 H11 0.94(2) . ?

loop_
_geom_torsion_atom_site_label_1
_geom_torsion_atom_site_label_2
_geom_torsion_atom_site_label_3
_geom_torsion_atom_site_label_4
_geom_torsion
_geom_torsion_site_symmetry_1
_geom_torsion_site_symmetry_2
_geom_torsion_site_symmetry_3
_geom_torsion_site_symmetry_4
_geom_torsion_publ_flag
C11 C12 C7 C8 0.7(3) . . . . ?
C11 C12 C7 N1 -176.46(18) . . . . ?
C13 N1 C7 C12 -152.11(18) . . . . ?
C13 N1 C7 C8 30.8(3) . . . . ?
C7 N1 C13 O1 0.1(3) . . . . ?
C7 N1 C13 C1 179.80(17) . . . . ?
C12 C7 C8 C9 -0.4(3) . . . . ?
N1 C7 C8 C9 176.61(17) . . . . ?
F1 C4 C5 C6 179.07(17) . . . . ?
C3 C4 C5 C6 -0.8(3) . . . . ?
C3 C2 C1 C6 0.2(3) . . . . ?
C3 C2 C1 C13 -178.56(17) . . . . ?
O1 C13 C1 C2 30.0(3) . . . . ?
N1 C13 C1 C2 -149.63(17) . . . . ?
O1 C13 C1 C6 -148.67(19) . . . . ?
N1 C13 C1 C6 31.7(3) . . . . ?
C4 C5 C6 C1 1.1(3) . . . . ?
C2 C1 C6 C5 -0.8(3) . . . . ?
C13 C1 C6 C5 177.86(18) . . . . ?
F1 C4 C3 C2 -179.68(18) . . . . ?
C5 C4 C3 C2 0.2(3) . . . . ?
C1 C2 C3 C4 0.1(3) . . . . ?
C7 C12 C11 C10 -0.4(3) . . . . ?
C9 C10 C11 C12 -0.1(3) . . . . ?
C11 C10 C9 F2 179.87(18) . . . . ?
C11 C10 C9 C8 0.4(3) . . . . ?
C7 C8 C9 F2 -179.61(17) . . . . ?
C7 C8 C9 C10 -0.1(3) . . . . ?

loop_
_cod_related_entry_id
_cod_related_entry_database
_cod_related_entry_code
1 ChemSpider 1724551
